data_7234412
loop_
_publ_author_name
'Olaf Stefanczyk'
'Anna M. Majcher'
'Michaf Rams'
'Wojciech Nitek'
'Corine Mathoniere'
'Barbara Sieklucka'

_publ_section_title
;
 Photo-induced magnetic properties of the [CuII(bapa)]2[MoIV(CN)8].7H2O
 molecular ribbon
;
_journal_name_full 'Journal of Materials Chemistry C'
_journal_page_first 8712
_journal_page_last 8719
_journal_paper_doi 10.1039/C5TC01889G
_journal_volume 3
_journal_year 2015
_chemical_compound_source 'synthesis as described'
_chemical_formula_moiety 'C60 H102 Cu6 Mo3 N42, 8(H2 O)'
_chemical_formula_sum 'C60 H118 Cu6 Mo3 N42 O8'
_chemical_formula_weight 2225.09
_chemical_name_systematic
;
catena-(dodecakis(\m~2~-cyano)-dodecacyano-
hexakis(bis(3-aminopropyl)amine)-hexa-
copper(II)-tri-molybdenum(IV) water solvate)
;
_space_group_IT_number 2
_space_group_name_Hall '-P 1'
_space_group_name_H-M_alt 'P -1'
_symmetry_cell_setting triclinic
_symmetry_Int_Tables_number 2
_symmetry_space_group_name_Hall '-P 1'
_symmetry_space_group_name_H-M 'P -1'
_atom_sites_solution_hydrogens geom
_atom_sites_solution_primary direct
_atom_sites_solution_secondary difmap
_cell_angle_alpha 102.370(2)
_cell_angle_beta 91.285(2)
_cell_angle_gamma 115.542(2)
_cell_formula_units_Z 2
_cell_length_a 15.5673(6)
_cell_length_b 16.1758(6)
_cell_length_c 24.8869(10)
_cell_measurement_reflns_used 9639
_cell_measurement_temperature 120(2)
_cell_measurement_theta_max 25.9104
_cell_measurement_theta_min 2.3746
_cell_measurement_wavelength 0.71073
_cell_volume 5476.1(4)
_computing_cell_refinement 'SAINT V8.18C integration software'
_computing_data_collection 'Bruker APEX2 software'
_computing_data_reduction 'SORTAV (Blessing, 1995)'
_computing_molecular_graphics 'Ortep-3 for Windows (Farrugia, 1997)'
_computing_publication_material 'WinGX publication routines (Farrugia, 1999)'
_computing_structure_refinement 'SHELXL-97 (Sheldrick, 2008)'
_computing_structure_solution 'SIR97 (Altomare et al, 1997)'
_diffrn_ambient_temperature 120(2)
_diffrn_detector 'APEX-II CCD'
_diffrn_measured_fraction_theta_full 0.996
_diffrn_measured_fraction_theta_max 0.996
_diffrn_measurement_device '\k-geometry diffractometer'
_diffrn_measurement_device_type 'Bruker APEX-II'
_diffrn_measurement_method '\f or \w oscillation scans'
_diffrn_orient_matrix_type 'x-axis to radiation source'
_diffrn_orient_matrix_UB_11 0.610687E-1
_diffrn_orient_matrix_UB_12 0.390505E-1
_diffrn_orient_matrix_UB_13 0.259623E-1
_diffrn_orient_matrix_UB_21 -0.216686E-1
_diffrn_orient_matrix_UB_22 -0.464563E-1
_diffrn_orient_matrix_UB_23 0.235245E-1
_diffrn_orient_matrix_UB_31 0.309398E-1
_diffrn_orient_matrix_UB_32 -0.363266E-1
_diffrn_orient_matrix_UB_33 -0.222261E-1
_diffrn_radiation_monochromator graphite
_diffrn_radiation_probe x-ray
_diffrn_radiation_type MoK\a
_diffrn_radiation_wavelength 0.71073
_diffrn_reflns_av_R_equivalents 0.0382
_diffrn_reflns_av_unetI/netI 0.0478
_diffrn_reflns_limit_h_max 19
_diffrn_reflns_limit_h_min -19
_diffrn_reflns_limit_k_max 20
_diffrn_reflns_limit_k_min -20
_diffrn_reflns_limit_l_max 31
_diffrn_reflns_limit_l_min -30
_diffrn_reflns_number 81409
_diffrn_reflns_reduction_process
;
 Scaled and merged with Sortav
 R.H. Blessing, (1987) Cryst. Rev. 1, 3-58
 R.H. Blessing, (1989) J. Appl. Cryst. 22, 396-397
;
_diffrn_reflns_theta_full 26.43
_diffrn_reflns_theta_max 26.43
_diffrn_reflns_theta_min 0.84
_diffrn_source 'sealed x-ray tube'
_exptl_absorpt_coefficient_mu 1.531
_exptl_absorpt_correction_T_max 0.745
_exptl_absorpt_correction_T_min 0.683
_exptl_absorpt_correction_type multi-scan
_exptl_absorpt_process_details
;
SADABS-2008/1 - Bruker AXS area detector scaling and absorption correction
;
_exptl_crystal_colour 'dark green'
_exptl_crystal_density_diffrn 1.349
_exptl_crystal_density_method 'not measured'
_exptl_crystal_description prism
_exptl_crystal_F_000 2272
_exptl_crystal_preparation 'Magnetic properties'
_exptl_crystal_size_max 0.2
_exptl_crystal_size_mid 0.1
_exptl_crystal_size_min 0.08
_refine_diff_density_max 1.597
_refine_diff_density_min -1.909
_refine_diff_density_rms 0.151
_refine_ls_extinction_method none
_refine_ls_goodness_of_fit_ref 1.119
_refine_ls_hydrogen_treatment constr
_refine_ls_matrix_type full
_refine_ls_number_parameters 1072
_refine_ls_number_reflns 22482
_refine_ls_number_restraints 0
_refine_ls_restrained_S_all 1.119
_refine_ls_R_factor_all 0.0661
_refine_ls_R_factor_gt 0.0485
_refine_ls_shift/su_max 0.001
_refine_ls_shift/su_mean 0
_refine_ls_structure_factor_coef Fsqd
_refine_ls_weighting_details 'calc w=1/[\s^2^(Fo^2^)+(0.0929P)^2^+0.0000P] where P=(Fo^2^+2Fc^2^)/3'
_refine_ls_weighting_scheme calc
_refine_ls_wR_factor_gt 0.1478
_refine_ls_wR_factor_ref 0.1551
_reflns_number_gt 16693
_reflns_number_total 22482
_reflns_threshold_expression >2\s(I)
_cod_data_source_file J-Mater-Chem-C-2015-3-8712.cif
_cod_data_source_block CubapaMo
_cod_database_code 7234412

loop_
_symmetry_equiv_pos_as_xyz
'x, y, z'
'-x, -y, -z'

loop_
_atom_site_label
_atom_site_type_symbol
_atom_site_fract_x
_atom_site_fract_y
_atom_site_fract_z
_atom_site_U_iso_or_equiv
_atom_site_adp_type
_atom_site_occupancy
_atom_site_symmetry_multiplicity
_atom_site_calc_flag
_atom_site_refinement_flags
_atom_site_disorder_assembly
_atom_site_disorder_group
Mo1 Mo 0.53891(2) 0.07435(2) 0.349199(14) 0.01980(9) Uani 1 1 d . . .
Mo2 Mo 0.26217(3) 0.50040(2) 0.223759(15) 0.02109(10) Uani 1 1 d . . .
Mo3 Mo -0.01536(2) -0.03563(2) 0.204241(16) 0.02490(10) Uani 1 1 d . . .
Cu4 Cu 0.24457(4) -0.17603(4) 0.20119(2) 0.02868(14) Uani 1 1 d . . .
Cu5 Cu -0.06890(4) 0.27019(4) 0.27117(2) 0.02616(13) Uani 1 1 d . . .
Cu6 Cu 0.32837(4) -0.21165(4) 0.43391(2) 0.02779(14) Uani 1 1 d . . .
Cu7 Cu 0.29948(4) 0.25493(4) 0.31506(3) 0.03573(16) Uani 1 1 d . . .
Cu8 Cu 0.63027(4) -0.18917(4) 0.25988(3) 0.03705(16) Uani 1 1 d . . .
Cu9 Cu 0.14226(5) 0.16755(5) 0.06985(3) 0.0513(2) Uani 1 1 d . . .
N33 N 0.1096(3) 0.0734(3) 0.11523(17) 0.0363(9) Uani 1 1 d . . .
N27 N 0.4596(3) 0.6182(3) 0.31501(18) 0.0410(10) Uani 1 1 d . . .
N11 N 0.5993(3) -0.0993(3) 0.31701(19) 0.0406(10) Uani 1 1 d . . .
N17 N 0.6189(3) 0.1324(3) 0.48136(16) 0.0374(10) Uani 1 1 d . . .
N35 N -0.0507(3) 0.1558(3) 0.23351(17) 0.0348(9) Uani 1 1 d . . .
C12 C 0.4442(3) -0.0401(3) 0.38273(17) 0.0247(9) Uani 1 1 d . . .
N715 N 0.4411(3) 0.3449(3) 0.3452(2) 0.0434(11) Uani 1 1 d . . .
H715 H 0.4681 0.3068 0.353 0.052 Uiso 1 1 calc R . .
C28 C 0.2223(3) 0.5780(3) 0.29274(18) 0.0258(9) Uani 1 1 d . . .
N415 N 0.1500(3) -0.3004(3) 0.14854(16) 0.0379(10) Uani 1 1 d . . .
H415 H 0.1762 -0.3424 0.1481 0.045 Uiso 1 1 calc R . .
C26 C 0.3238(3) 0.6441(3) 0.21388(18) 0.0262(9) Uani 1 1 d . . .
C21 C 0.1103(3) 0.4223(3) 0.22738(17) 0.0228(9) Uani 1 1 d . . .
N615 N 0.2484(3) -0.3366(3) 0.45597(17) 0.0425(11) Uani 1 1 d . . .
H615 H 0.2137 -0.3803 0.4231 0.051 Uiso 1 1 calc R . .
N611 N 0.4399(3) -0.2408(3) 0.41774(18) 0.0400(10) Uani 1 1 d . . .
H61A H 0.429 -0.2717 0.3808 0.048 Uiso 1 1 calc R . .
H61B H 0.4936 -0.1839 0.4222 0.048 Uiso 1 1 calc R . .
N31 N 0.1580(3) -0.1018(2) 0.18762(16) 0.0284(8) Uani 1 1 d . . .
N21 N 0.0309(3) 0.3774(3) 0.23016(16) 0.0309(9) Uani 1 1 d . . .
N12 N 0.3959(3) -0.1025(3) 0.39974(15) 0.0295(8) Uani 1 1 d . . .
N22 N 0.2587(3) 0.3660(3) 0.30728(16) 0.0299(9) Uani 1 1 d . . .
N411 N 0.1915(3) -0.2182(3) 0.26878(16) 0.0321(9) Uani 1 1 d . . .
H41A H 0.223 -0.2504 0.2788 0.039 Uiso 1 1 calc R . .
H41B H 0.2091 -0.1644 0.2969 0.039 Uiso 1 1 calc R . .
N28 N 0.2022(3) 0.6188(3) 0.32981(16) 0.0350(9) Uani 1 1 d . . .
N23 N 0.1960(3) 0.2880(3) 0.14066(17) 0.0342(9) Uani 1 1 d . . .
N515 N -0.1132(3) 0.3605(3) 0.31991(17) 0.0346(9) Uani 1 1 d . . .
H515 H -0.1623 0.3231 0.3373 0.041 Uiso 1 1 calc R . .
N26 N 0.3561(3) 0.7182(3) 0.20711(17) 0.0335(9) Uani 1 1 d . . .
N511 N 0.0359(3) 0.2897(3) 0.32896(16) 0.0341(9) Uani 1 1 d . . .
H51A H 0.0116 0.2384 0.3442 0.041 Uiso 1 1 calc R . .
H51B H 0.0847 0.2857 0.3101 0.041 Uiso 1 1 calc R . .
N16 N 0.6153(3) 0.3055(3) 0.3686(2) 0.0497(12) Uani 1 1 d . . .
N719 N 0.3237(3) 0.2323(3) 0.2344(2) 0.0516(12) Uani 1 1 d . . .
H71A H 0.3258 0.175 0.2257 0.062 Uiso 1 1 calc R . .
H71B H 0.2698 0.2243 0.2136 0.062 Uiso 1 1 calc R . .
N819 N 0.5660(3) -0.1495(3) 0.20631(19) 0.0453(11) Uani 1 1 d . . .
H81A H 0.501 -0.1803 0.2077 0.054 Uiso 1 1 calc R . .
H81B H 0.5844 -0.086 0.2202 0.054 Uiso 1 1 calc R . .
N419 N 0.3353(3) -0.1455(3) 0.14361(18) 0.0458(11) Uani 1 1 d . . .
H41C H 0.3762 -0.0819 0.1547 0.055 Uiso 1 1 calc R . .
H41D H 0.3721 -0.1769 0.1452 0.055 Uiso 1 1 calc R . .
N519 N -0.1892(3) 0.2152(3) 0.2165(2) 0.0473(11) Uani 1 1 d . . .
H51C H -0.1792 0.181 0.1848 0.057 Uiso 1 1 calc R . .
H51D H -0.2377 0.1727 0.2311 0.057 Uiso 1 1 calc R . .
C33 C 0.0682(3) 0.0342(3) 0.1468(2) 0.0304(10) Uani 1 1 d . . .
N24 N 0.4376(3) 0.5003(3) 0.1508(2) 0.0553(14) Uani 1 1 d . . .
C34 C -0.1116(3) -0.0567(3) 0.1322(2) 0.0356(11) Uani 1 1 d . . .
C16 C 0.5868(3) 0.2245(3) 0.36036(19) 0.0307(10) Uani 1 1 d . . .
C414 C 0.0520(4) -0.3469(4) 0.1644(2) 0.0454(13) Uani 1 1 d . . .
H41E H 0.0147 -0.4078 0.1366 0.054 Uiso 1 1 calc R . .
H41F H 0.0196 -0.3064 0.1631 0.054 Uiso 1 1 calc R . .
N32 N -0.1186(3) -0.2646(3) 0.1441(2) 0.0528(13) Uani 1 1 d . . .
N815 N 0.6190(3) -0.3069(3) 0.2023(2) 0.0549(14) Uani 1 1 d . . .
H815 H 0.5574 -0.3543 0.2013 0.066 Uiso 1 1 calc R . .
N25 N 0.1583(4) 0.5007(3) 0.10622(17) 0.0486(12) Uani 1 1 d . . .
C36 C -0.1520(3) -0.0763(3) 0.2338(2) 0.0339(11) Uani 1 1 d . . .
C25 C 0.1942(4) 0.5017(3) 0.14738(19) 0.0325(11) Uani 1 1 d . . .
N919 N -0.0012(4) 0.1349(3) 0.06221(19) 0.0555(13) Uani 1 1 d . . .
H91A H -0.0337 0.0865 0.0788 0.067 Uiso 1 1 calc R . .
H91B H -0.009 0.1867 0.0801 0.067 Uiso 1 1 calc R . .
C412 C 0.0870(4) -0.2779(4) 0.2680(2) 0.0418(12) Uani 1 1 d . . .
H41G H 0.0514 -0.2412 0.2636 0.05 Uiso 1 1 calc R . .
H41H H 0.0755 -0.2959 0.3037 0.05 Uiso 1 1 calc R . .
N38 N -0.0039(3) -0.1050(4) 0.3190(2) 0.0514(12) Uani 1 1 d . . .
C37 C 0.1061(3) 0.0779(3) 0.2593(2) 0.0327(11) Uani 1 1 d . . .
C38 C -0.0091(3) -0.0829(3) 0.2790(2) 0.0358(11) Uani 1 1 d . . .
C27 C 0.3926(3) 0.5776(3) 0.2829(2) 0.0301(10) Uani 1 1 d . . .
C24 C 0.3767(4) 0.5010(3) 0.1758(2) 0.0371(12) Uani 1 1 d . . .
C31 C 0.0979(3) -0.0791(3) 0.19329(18) 0.0240(9) Uani 1 1 d . . .
C11 C 0.5780(3) -0.0387(3) 0.32886(19) 0.0309(10) Uani 1 1 d . . .
C32 C -0.0826(3) -0.1855(3) 0.1648(2) 0.0362(11) Uani 1 1 d . . .
C13 C 0.4170(3) -0.0137(3) 0.28678(19) 0.0353(11) Uani 1 1 d . . .
N811 N 0.6612(3) -0.2329(3) 0.3241(2) 0.0511(12) Uani 1 1 d . . .
H81C H 0.6903 -0.1801 0.3532 0.061 Uiso 1 1 calc R . .
H81D H 0.6034 -0.271 0.334 0.061 Uiso 1 1 calc R . .
C18 C 0.6953(3) 0.1391(3) 0.35671(19) 0.0295(10) Uani 1 1 d . . .
N18 N 0.7767(3) 0.1731(3) 0.3589(2) 0.0476(11) Uani 1 1 d . . .
N619 N 0.2067(3) -0.2037(3) 0.4175(2) 0.0480(11) Uani 1 1 d . . .
H61C H 0.2231 -0.1459 0.4099 0.058 Uiso 1 1 calc R . .
H61D H 0.1741 -0.249 0.3853 0.058 Uiso 1 1 calc R . .
C613 C 0.3792(5) -0.3887(4) 0.4476(2) 0.0552(16) Uani 1 1 d . . .
H61E H 0.4009 -0.4299 0.4621 0.066 Uiso 1 1 calc R . .
H61F H 0.3513 -0.4204 0.4083 0.066 Uiso 1 1 calc R . .
C17 C 0.5904(3) 0.1142(3) 0.43554(17) 0.0258(9) Uani 1 1 d . . .
C22 C 0.2607(3) 0.4141(3) 0.27862(18) 0.0254(9) Uani 1 1 d . . .
C23 C 0.2187(3) 0.3606(3) 0.17073(19) 0.0274(10) Uani 1 1 d . . .
N711 N 0.2640(3) 0.2433(3) 0.39145(18) 0.0452(12) Uani 1 1 d . . .
H71C H 0.1983 0.2195 0.389 0.054 Uiso 1 1 calc R . .
H71D H 0.2793 0.1981 0.3998 0.054 Uiso 1 1 calc R . .
C35 C -0.0394(3) 0.0895(3) 0.2231(2) 0.0301(10) Uani 1 1 d . . .
N36 N 0.7755(3) -0.0983(3) 0.2503(2) 0.0425(11) Uani 1 1 d . . .
N34 N -0.1605(3) -0.0650(3) 0.09435(19) 0.0430(11) Uani 1 1 d . . .
N13 N 0.3526(3) -0.0644(3) 0.25412(17) 0.0476(12) Uani 1 1 d . . .
C514 C -0.0408(4) 0.4357(4) 0.3653(2) 0.0498(14) Uani 1 1 d . . .
H51E H -0.0722 0.4696 0.3885 0.06 Uiso 1 1 calc R . .
H51F H 0.0096 0.4819 0.3489 0.06 Uiso 1 1 calc R . .
N911 N 0.2627(5) 0.1531(4) 0.0567(3) 0.112(3) Uani 1 1 d . . .
H91C H 0.2749 0.127 0.0836 0.134 Uiso 1 1 calc R . .
H91D H 0.2509 0.1104 0.0231 0.134 Uiso 1 1 calc R . .
C917 C -0.0100(7) 0.1890(5) -0.0209(2) 0.080(3) Uani 1 1 d . . .
H91E H -0.053 0.2195 -0.0125 0.096 Uiso 1 1 calc R . .
H91F H -0.0155 0.1675 -0.0618 0.096 Uiso 1 1 calc R . .
C714 C 0.4550(4) 0.4147(4) 0.3986(3) 0.0547(16) Uani 1 1 d . . .
H71E H 0.4264 0.4565 0.3924 0.066 Uiso 1 1 calc R . .
H71F H 0.5247 0.4547 0.4102 0.066 Uiso 1 1 calc R . .
C813 C 0.6817(5) -0.3688(5) 0.2719(4) 0.080(3) Uani 1 1 d . . .
H81E H 0.6141 -0.4096 0.2752 0.096 Uiso 1 1 calc R . .
H81F H 0.7181 -0.4058 0.273 0.096 Uiso 1 1 calc R . .
C913 C 0.3372(7) 0.2720(7) 0.0110(3) 0.112(4) Uani 1 1 d . . .
H91G H 0.3174 0.2183 -0.0221 0.134 Uiso 1 1 calc R . .
H91H H 0.4 0.3212 0.0062 0.134 Uiso 1 1 calc R . .
C418 C 0.2981(6) -0.1663(5) 0.0839(3) 0.075(2) Uani 1 1 d . . .
H41I H 0.3524 -0.151 0.0617 0.09 Uiso 1 1 calc R . .
H41J H 0.2665 -0.126 0.0798 0.09 Uiso 1 1 calc R . .
C612 C 0.4644(5) -0.2974(4) 0.4497(3) 0.0542(15) Uani 1 1 d . . .
H61G H 0.4875 -0.2608 0.4888 0.065 Uiso 1 1 calc R . .
H61H H 0.5167 -0.31 0.4341 0.065 Uiso 1 1 calc R . .
C816 C 0.6287(5) -0.2955(5) 0.1456(3) 0.069(2) Uani 1 1 d . . .
H81G H 0.6202 -0.3559 0.1207 0.083 Uiso 1 1 calc R . .
H81H H 0.6944 -0.2469 0.1446 0.083 Uiso 1 1 calc R . .
C918 C -0.0414(5) 0.1062(4) 0.0033(2) 0.0620(18) Uani 1 1 d . . .
H91I H -0.1124 0.0745 -0.0001 0.074 Uiso 1 1 calc R . .
H91J H -0.0203 0.0605 -0.0177 0.074 Uiso 1 1 calc R . .
C712 C 0.3051(4) 0.3262(4) 0.4395(2) 0.0491(14) Uani 1 1 d . . .
H71G H 0.2836 0.3062 0.4737 0.059 Uiso 1 1 calc R . .
H71H H 0.2816 0.3725 0.4347 0.059 Uiso 1 1 calc R . .
C413 C 0.0505(4) -0.3657(4) 0.2212(3) 0.0499(14) Uani 1 1 d . . .
H41K H -0.0162 -0.4083 0.2252 0.06 Uiso 1 1 calc R . .
H41L H 0.0901 -0.3991 0.2242 0.06 Uiso 1 1 calc R . .
C812 C 0.7213(5) -0.2844(5) 0.3212(4) 0.075(2) Uani 1 1 d . . .
H81I H 0.7217 -0.3055 0.3556 0.09 Uiso 1 1 calc R . .
H81J H 0.7883 -0.2415 0.3177 0.09 Uiso 1 1 calc R . .
N14 N 0.5979(4) 0.0885(4) 0.2247(2) 0.0803(19) Uani 1 1 d . . .
C513 C 0.0060(4) 0.3992(4) 0.4020(2) 0.0497(14) Uani 1 1 d . . .
H51G H 0.0364 0.448 0.4373 0.06 Uiso 1 1 calc R . .
H51H H -0.0441 0.3424 0.4109 0.06 Uiso 1 1 calc R . .
C614 C 0.3013(5) -0.3792(4) 0.4801(2) 0.0578(18) Uani 1 1 d . . .
H61I H 0.255 -0.4428 0.4831 0.069 Uiso 1 1 calc R . .
H61J H 0.331 -0.3403 0.5182 0.069 Uiso 1 1 calc R . .
C616 C 0.1748(4) -0.3324(4) 0.4929(2) 0.0516(16) Uani 1 1 d . . .
H61K H 0.1422 -0.3938 0.5027 0.062 Uiso 1 1 calc R . .
H61L H 0.2082 -0.2833 0.5277 0.062 Uiso 1 1 calc R . .
C916 C 0.0991(7) 0.2656(6) 0.0029(5) 0.121(4) Uani 1 1 d . . .
H91K H 0.1208 0.3106 -0.021 0.146 Uiso 1 1 calc R . .
H91L H 0.0992 0.3019 0.0404 0.146 Uiso 1 1 calc R . .
C14 C 0.5759(4) 0.0878(4) 0.2690(2) 0.0498(15) Uani 1 1 d . . .
C717 C 0.4982(4) 0.3351(5) 0.2524(3) 0.0592(17) Uani 1 1 d . . .
H71I H 0.5064 0.2805 0.2589 0.071 Uiso 1 1 calc R . .
H71J H 0.5531 0.3714 0.2342 0.071 Uiso 1 1 calc R . .
C517 C -0.2435(4) 0.3362(5) 0.2490(3) 0.0542(16) Uani 1 1 d . . .
H51I H -0.2746 0.371 0.2352 0.065 Uiso 1 1 calc R . .
H51J H -0.2894 0.2939 0.2694 0.065 Uiso 1 1 calc R . .
C416 C 0.1383(6) -0.2954(4) 0.0904(2) 0.068(2) Uani 1 1 d . . .
H41M H 0.1136 -0.2486 0.0894 0.081 Uiso 1 1 calc R . .
H41N H 0.0889 -0.3577 0.0686 0.081 Uiso 1 1 calc R . .
C512 C 0.0811(4) 0.3744(4) 0.3756(2) 0.0475(14) Uani 1 1 d . . .
H51K H 0.1268 0.4282 0.3621 0.057 Uiso 1 1 calc R . .
H51L H 0.1175 0.3624 0.4037 0.057 Uiso 1 1 calc R . .
C817 C 0.5562(5) -0.2664(5) 0.1237(3) 0.080(2) Uani 1 1 d . . .
H81K H 0.5527 -0.2789 0.0828 0.096 Uiso 1 1 calc R . .
H81L H 0.4921 -0.3064 0.1326 0.096 Uiso 1 1 calc R . .
C814 C 0.6858(5) -0.3444(4) 0.2163(4) 0.072(2) Uani 1 1 d . . .
H81M H 0.7521 -0.2971 0.2152 0.087 Uiso 1 1 calc R . .
H81N H 0.6727 -0.4021 0.187 0.087 Uiso 1 1 calc R . .
C718 C 0.4067(4) 0.2986(5) 0.2138(3) 0.0598(16) Uani 1 1 d . . .
H71K H 0.3953 0.3527 0.2095 0.072 Uiso 1 1 calc R . .
H71L H 0.4139 0.2664 0.1768 0.072 Uiso 1 1 calc R . .
C914 C 0.2670(7) 0.3111(6) 0.0105(4) 0.106(4) Uani 1 1 d . . .
H91M H 0.2715 0.3391 -0.0216 0.128 Uiso 1 1 calc R . .
H91N H 0.2807 0.3613 0.0449 0.128 Uiso 1 1 calc R . .
N915 N 0.1671(5) 0.2310(4) 0.0067(3) 0.090(2) Uani 1 1 d . . .
H915 H 0.1566 0.1852 -0.0259 0.108 Uiso 1 1 calc R . .
N15 N 0.3694(4) 0.1253(4) 0.4012(3) 0.088(2) Uani 1 1 d . . .
C713 C 0.4120(4) 0.3718(4) 0.4451(3) 0.0520(16) Uani 1 1 d . . .
H71M H 0.4341 0.3238 0.4481 0.062 Uiso 1 1 calc R . .
H71N H 0.4371 0.4218 0.4802 0.062 Uiso 1 1 calc R . .
C618 C 0.1381(4) -0.2145(5) 0.4588(3) 0.0602(16) Uani 1 1 d . . .
H61M H 0.0842 -0.2041 0.4451 0.072 Uiso 1 1 calc R . .
H61N H 0.1707 -0.1667 0.4941 0.072 Uiso 1 1 calc R . .
C617 C 0.1003(4) -0.3112(4) 0.4683(3) 0.0575(17) Uani 1 1 d . . .
H61O H 0.0692 -0.3582 0.4325 0.069 Uiso 1 1 calc R . .
H61P H 0.0503 -0.3189 0.4934 0.069 Uiso 1 1 calc R . .
C912 C 0.3515(7) 0.2408(5) 0.0566(4) 0.100(3) Uani 1 1 d . . .
H91O H 0.3637 0.29 0.0912 0.12 Uiso 1 1 calc R . .
H91P H 0.4076 0.2271 0.0542 0.12 Uiso 1 1 calc R . .
C417 C 0.2270(7) -0.2693(5) 0.0624(3) 0.084(3) Uani 1 1 d . . .
H41O H 0.2089 -0.2826 0.022 0.101 Uiso 1 1 calc R . .
H41P H 0.2581 -0.3093 0.0683 0.101 Uiso 1 1 calc R . .
C15 C 0.4297(4) 0.1092(4) 0.3795(3) 0.066(2) Uani 1 1 d . . .
C716 C 0.5005(4) 0.3965(4) 0.3069(3) 0.0558(17) Uani 1 1 d . . .
H71O H 0.5677 0.4325 0.3251 0.067 Uiso 1 1 calc R . .
H71P H 0.4783 0.4428 0.3003 0.067 Uiso 1 1 calc R . .
C818 C 0.5796(4) -0.1632(5) 0.1471(3) 0.0626(17) Uani 1 1 d . . .
H81O H 0.6468 -0.1221 0.1431 0.075 Uiso 1 1 calc R . .
H81P H 0.5367 -0.1463 0.1267 0.075 Uiso 1 1 calc R . .
C518 C -0.2250(4) 0.2762(5) 0.1998(2) 0.0557(16) Uani 1 1 d . . .
H51M H -0.2854 0.2369 0.1741 0.067 Uiso 1 1 calc R . .
H51N H -0.1776 0.3178 0.1797 0.067 Uiso 1 1 calc R . .
C516 C -0.1563(4) 0.4060(4) 0.2887(3) 0.0536(15) Uani 1 1 d . . .
H51O H -0.1738 0.4491 0.3156 0.064 Uiso 1 1 calc R . .
H51P H -0.1076 0.4446 0.268 0.064 Uiso 1 1 calc R . .
N37 N 0.1725(3) 0.1409(3) 0.28614(19) 0.0424(11) Uani 1 1 d . . .
O1 O 0.1946(3) -0.0617(3) 0.36150(18) 0.0566(11) Uani 1 1 d . . .
H1A H 0.1403 -0.0611 0.3577 0.085 Uiso 1 1 d R . .
H1B H 0.237 -0.0041 0.3723 0.085 Uiso 1 1 d R . .
O2 O 0.3731(3) 0.0601(3) 0.5208(2) 0.0844(16) Uani 1 1 d . . .
H2A H 0.372 0.0058 0.5179 0.127 Uiso 1 1 d R . .
H2B H 0.3599 0.0626 0.4876 0.127 Uiso 1 1 d R . .
O3 O 0.3181(4) 0.0664(3) 0.1493(3) 0.111(2) Uani 1 1 d . . .
H3A H 0.2752 0.0145 0.1543 0.167 Uiso 1 1 d R . .
H3B H 0.371 0.0614 0.1495 0.167 Uiso 1 1 d R . .
O4 O -0.0557(4) 0.2869(4) 0.1106(2) 0.0970(19) Uani 1 1 d . . .
H4A H -0.0246 0.3167 0.1433 0.146 Uiso 1 1 d R . .
H4B H -0.0764 0.3221 0.1 0.146 Uiso 1 1 d R . .
O5 O -0.2205(4) -0.0681(4) 0.4259(3) 0.115(2) Uani 1 1 d . . .
H5A H -0.2671 -0.0656 0.4421 0.172 Uiso 1 1 d R . .
H5B H -0.1733 -0.0474 0.4505 0.172 Uiso 1 1 d R . .
O6 O 0.1199(4) -0.0668(4) 0.6371(2) 0.106(2) Uani 1 1 d . . .
H6A H 0.1507 -0.099 0.6384 0.158 Uiso 1 1 d R . .
H6B H 0.1492 -0.0272 0.6183 0.158 Uiso 1 1 d R . .
O7 O -0.0625(4) -0.1859(5) 0.5752(3) 0.124(2) Uani 1 1 d . . .
H7A H -0.0074 -0.1501 0.5938 0.187 Uiso 1 1 d R . .
H7B H -0.0714 -0.1694 0.547 0.187 Uiso 1 1 d R . .
O8 O 0.4862(4) 0.0536(6) 0.1271(2) 0.141(3) Uani 1 1 d . . .
H8A H 0.5366 0.0896 0.1504 0.211 Uiso 1 1 d R . .
H8B H 0.4551 0.0841 0.1242 0.211 Uiso 1 1 d R . .

loop_
_atom_site_aniso_label
_atom_site_aniso_U_11
_atom_site_aniso_U_22
_atom_site_aniso_U_33
_atom_site_aniso_U_23
_atom_site_aniso_U_13
_atom_site_aniso_U_12
Mo1 0.01700(18) 0.01771(18) 0.01901(18) -0.00002(14) -0.00053(13) 0.00485(14)
Mo2 0.01993(19) 0.01850(18) 0.02349(19) 0.00388(14) 0.00160(14) 0.00801(14)
Mo3 0.01365(18) 0.01886(19) 0.0350(2) -0.00342(15) 0.00205(15) 0.00545(14)
Cu4 0.0223(3) 0.0369(3) 0.0238(3) 0.0057(2) -0.0040(2) 0.0116(2)
Cu5 0.0239(3) 0.0239(3) 0.0295(3) 0.0012(2) 0.0034(2) 0.0120(2)
Cu6 0.0295(3) 0.0254(3) 0.0192(3) 0.0042(2) -0.0011(2) 0.0047(2)
Cu7 0.0239(3) 0.0221(3) 0.0546(4) -0.0013(3) -0.0120(3) 0.0101(2)
Cu8 0.0200(3) 0.0255(3) 0.0584(4) -0.0013(3) 0.0112(3) 0.0087(2)
Cu9 0.0602(5) 0.0382(4) 0.0234(3) 0.0044(3) 0.0013(3) -0.0055(3)
N33 0.033(2) 0.032(2) 0.040(2) 0.0032(19) 0.0051(19) 0.0139(19)
N27 0.033(2) 0.033(2) 0.046(3) 0.0035(19) -0.003(2) 0.0091(19)
N11 0.027(2) 0.030(2) 0.062(3) 0.001(2) 0.011(2) 0.0144(19)
N17 0.039(2) 0.028(2) 0.026(2) -0.0003(17) -0.0027(18) 0.0009(18)
N35 0.025(2) 0.026(2) 0.046(2) -0.0036(18) 0.0043(18) 0.0107(17)
C12 0.020(2) 0.033(2) 0.017(2) 0.0031(18) -0.0013(16) 0.0092(19)
N715 0.027(2) 0.022(2) 0.076(3) 0.004(2) -0.012(2) 0.0110(17)
C28 0.025(2) 0.025(2) 0.027(2) 0.0098(19) 0.0008(18) 0.0094(19)
N415 0.052(3) 0.031(2) 0.033(2) -0.0016(17) -0.0106(19) 0.026(2)
C26 0.024(2) 0.029(2) 0.032(2) 0.0080(19) 0.0066(18) 0.017(2)
C21 0.026(2) 0.022(2) 0.022(2) 0.0058(17) 0.0016(17) 0.0133(19)
N615 0.055(3) 0.024(2) 0.027(2) -0.0014(17) -0.0006(19) 0.0015(19)
N611 0.045(3) 0.029(2) 0.043(2) 0.0008(18) -0.001(2) 0.0176(19)
N31 0.024(2) 0.0227(19) 0.035(2) 0.0023(16) 0.0029(16) 0.0095(16)
N21 0.026(2) 0.036(2) 0.033(2) 0.0105(17) 0.0028(16) 0.0145(18)
N12 0.027(2) 0.033(2) 0.025(2) 0.0093(17) 0.0026(16) 0.0094(17)
N22 0.027(2) 0.031(2) 0.033(2) 0.0088(17) -0.0020(16) 0.0140(17)
N411 0.035(2) 0.030(2) 0.030(2) 0.0084(17) 0.0043(17) 0.0132(18)
N28 0.048(3) 0.034(2) 0.024(2) 0.0032(17) 0.0058(18) 0.021(2)
N23 0.030(2) 0.029(2) 0.039(2) 0.0044(19) 0.0023(18) 0.0117(18)
N515 0.033(2) 0.029(2) 0.041(2) 0.0043(18) 0.0115(18) 0.0151(18)
N26 0.030(2) 0.027(2) 0.046(2) 0.0138(18) 0.0067(18) 0.0135(17)
N511 0.036(2) 0.034(2) 0.035(2) 0.0080(18) 0.0035(17) 0.0180(18)
N16 0.053(3) 0.035(3) 0.068(3) 0.023(2) 0.012(2) 0.022(2)
N719 0.037(3) 0.050(3) 0.060(3) -0.004(2) -0.002(2) 0.022(2)
N819 0.030(2) 0.046(3) 0.053(3) 0.005(2) 0.009(2) 0.013(2)
N419 0.051(3) 0.060(3) 0.047(3) 0.024(2) 0.019(2) 0.037(2)
N519 0.032(2) 0.052(3) 0.054(3) -0.005(2) 0.000(2) 0.023(2)
C33 0.024(2) 0.023(2) 0.042(3) -0.001(2) 0.003(2) 0.0123(19)
N24 0.036(3) 0.040(3) 0.068(3) -0.009(2) 0.024(2) 0.007(2)
C34 0.023(2) 0.028(3) 0.048(3) -0.003(2) 0.004(2) 0.010(2)
C16 0.033(3) 0.032(3) 0.032(3) 0.015(2) 0.004(2) 0.015(2)
C414 0.041(3) 0.035(3) 0.052(3) -0.002(2) -0.013(3) 0.016(2)
N32 0.027(2) 0.030(2) 0.085(4) -0.014(2) 0.009(2) 0.011(2)
N815 0.033(3) 0.029(2) 0.082(4) -0.007(2) 0.024(2) 0.004(2)
N25 0.081(4) 0.043(3) 0.026(2) 0.0007(19) -0.009(2) 0.036(3)
C36 0.021(2) 0.023(2) 0.051(3) 0.002(2) 0.006(2) 0.0080(19)
C25 0.044(3) 0.025(2) 0.029(3) 0.0033(19) 0.005(2) 0.018(2)
N919 0.067(3) 0.041(3) 0.043(3) 0.010(2) -0.012(2) 0.012(2)
C412 0.032(3) 0.039(3) 0.053(3) 0.017(2) 0.011(2) 0.012(2)
N38 0.038(3) 0.070(3) 0.050(3) 0.018(3) 0.014(2) 0.026(2)
C37 0.021(2) 0.020(2) 0.051(3) -0.001(2) -0.003(2) 0.0082(19)
C38 0.025(3) 0.035(3) 0.044(3) 0.001(2) 0.008(2) 0.013(2)
C27 0.026(2) 0.024(2) 0.039(3) 0.005(2) 0.001(2) 0.0107(19)
C24 0.033(3) 0.020(2) 0.043(3) -0.002(2) 0.004(2) 0.003(2)
C31 0.019(2) 0.017(2) 0.029(2) 0.0008(17) 0.0024(17) 0.0037(17)
C11 0.018(2) 0.031(3) 0.034(3) 0.003(2) 0.0022(18) 0.005(2)
C32 0.018(2) 0.032(3) 0.050(3) -0.004(2) 0.003(2) 0.010(2)
C13 0.028(3) 0.043(3) 0.027(2) 0.015(2) -0.003(2) 0.005(2)
N811 0.034(3) 0.039(3) 0.076(3) 0.008(2) 0.009(2) 0.015(2)
C18 0.022(3) 0.026(2) 0.036(3) 0.0068(19) -0.0002(19) 0.0076(19)
N18 0.026(3) 0.036(2) 0.071(3) 0.010(2) 0.007(2) 0.007(2)
N619 0.034(2) 0.047(3) 0.056(3) 0.014(2) 0.007(2) 0.012(2)
C613 0.089(5) 0.045(3) 0.036(3) 0.008(3) -0.008(3) 0.035(3)
C17 0.025(2) 0.020(2) 0.023(2) 0.0018(17) -0.0001(18) 0.0024(17)
C22 0.018(2) 0.024(2) 0.031(2) -0.0011(19) -0.0009(17) 0.0101(18)
C23 0.024(2) 0.029(3) 0.031(2) 0.008(2) 0.0022(18) 0.0126(19)
N711 0.039(3) 0.030(2) 0.053(3) 0.008(2) -0.023(2) 0.0056(19)
C35 0.016(2) 0.026(2) 0.039(3) -0.003(2) 0.0003(18) 0.0057(18)
N36 0.025(2) 0.027(2) 0.072(3) 0.008(2) 0.014(2) 0.0106(18)
N34 0.032(2) 0.035(2) 0.052(3) -0.004(2) -0.009(2) 0.0139(19)
N13 0.031(2) 0.063(3) 0.031(2) 0.017(2) -0.0060(19) 0.004(2)
C514 0.048(3) 0.032(3) 0.056(4) -0.015(3) 0.002(3) 0.016(3)
N911 0.104(5) 0.047(3) 0.140(6) -0.008(4) 0.096(5) 0.005(3)
C917 0.161(8) 0.067(4) 0.022(3) -0.001(3) -0.018(4) 0.068(5)
C714 0.033(3) 0.028(3) 0.085(5) -0.007(3) -0.017(3) 0.008(2)
C813 0.053(4) 0.039(4) 0.159(8) 0.020(4) 0.036(5) 0.031(3)
C913 0.112(8) 0.091(7) 0.042(4) -0.011(4) 0.002(5) -0.024(6)
C418 0.128(7) 0.058(4) 0.042(4) 0.016(3) 0.031(4) 0.043(4)
C612 0.067(4) 0.044(3) 0.053(4) 0.005(3) -0.007(3) 0.030(3)
C816 0.041(4) 0.060(4) 0.073(5) -0.015(3) 0.031(3) 0.006(3)
C918 0.083(5) 0.048(4) 0.042(3) -0.003(3) -0.024(3) 0.025(3)
C712 0.045(3) 0.039(3) 0.051(3) 0.001(3) -0.016(3) 0.014(3)
C413 0.032(3) 0.034(3) 0.075(4) 0.012(3) 0.002(3) 0.007(2)
C812 0.047(4) 0.067(5) 0.132(7) 0.035(5) 0.015(4) 0.039(4)
N14 0.071(4) 0.093(4) 0.039(3) 0.012(3) 0.004(3) 0.004(3)
C513 0.048(3) 0.052(3) 0.032(3) -0.006(2) 0.009(2) 0.015(3)
C614 0.090(5) 0.031(3) 0.035(3) 0.010(2) -0.008(3) 0.011(3)
C616 0.059(4) 0.034(3) 0.031(3) 0.004(2) 0.014(3) -0.006(3)
C916 0.142(9) 0.070(5) 0.229(12) 0.099(7) 0.123(9) 0.083(6)
C14 0.037(3) 0.057(4) 0.026(3) 0.005(2) -0.001(2) -0.004(3)
C717 0.034(3) 0.058(4) 0.087(5) 0.029(4) 0.011(3) 0.016(3)
C517 0.040(3) 0.074(4) 0.072(4) 0.038(3) 0.018(3) 0.037(3)
C416 0.117(6) 0.048(4) 0.033(3) -0.006(3) -0.023(4) 0.041(4)
C512 0.048(3) 0.052(3) 0.032(3) 0.003(2) 0.000(2) 0.016(3)
C817 0.053(4) 0.091(6) 0.053(4) -0.009(4) 0.022(3) 0.005(4)
C814 0.042(4) 0.040(3) 0.134(7) 0.003(4) 0.037(4) 0.025(3)
C718 0.039(3) 0.061(4) 0.075(4) 0.012(3) 0.007(3) 0.022(3)
C914 0.109(7) 0.067(5) 0.077(6) 0.040(4) -0.035(5) -0.029(5)
N915 0.117(6) 0.068(4) 0.058(4) 0.020(3) 0.004(4) 0.016(4)
N15 0.055(4) 0.036(3) 0.163(7) 0.002(3) 0.021(4) 0.020(3)
C713 0.049(3) 0.025(3) 0.066(4) -0.006(3) -0.028(3) 0.011(2)
C618 0.041(3) 0.070(4) 0.064(4) 0.013(3) 0.018(3) 0.021(3)
C617 0.039(3) 0.058(4) 0.048(3) 0.005(3) 0.016(3) 0.000(3)
C912 0.102(7) 0.056(5) 0.109(7) 0.006(4) 0.058(6) 0.010(4)
C417 0.151(8) 0.054(4) 0.036(4) 0.001(3) 0.025(4) 0.041(5)
C15 0.028(3) 0.018(3) 0.137(6) -0.002(3) 0.016(3) 0.008(2)
C716 0.035(3) 0.033(3) 0.096(5) 0.021(3) -0.001(3) 0.010(2)
C818 0.041(4) 0.079(5) 0.060(4) 0.012(3) 0.013(3) 0.022(3)
C518 0.037(3) 0.097(5) 0.048(3) 0.026(3) 0.010(3) 0.039(3)
C516 0.059(4) 0.049(3) 0.073(4) 0.025(3) 0.018(3) 0.038(3)
N37 0.034(2) 0.029(2) 0.056(3) -0.004(2) -0.010(2) 0.0130(19)
O1 0.036(2) 0.040(2) 0.090(3) 0.007(2) -0.004(2) 0.0186(18)
O2 0.072(3) 0.055(3) 0.124(4) 0.021(3) -0.014(3) 0.029(3)
O3 0.068(3) 0.044(3) 0.222(7) 0.029(4) 0.065(4) 0.024(3)
O4 0.073(3) 0.152(5) 0.056(3) -0.027(3) -0.014(3) 0.066(4)
O5 0.076(4) 0.110(5) 0.142(6) -0.022(4) -0.029(4) 0.053(4)
O6 0.110(5) 0.119(5) 0.097(4) -0.009(4) -0.007(4) 0.076(4)
O7 0.074(4) 0.120(5) 0.147(6) 0.047(5) 0.004(4) 0.009(4)
O8 0.074(4) 0.249(9) 0.083(4) 0.056(5) -0.010(3) 0.053(5)

loop_
_atom_type_symbol
_atom_type_description
_atom_type_scat_dispersion_real
_atom_type_scat_dispersion_imag
_atom_type_scat_source
C C 0.0033 0.0016 'International Tables Vol C Tables 4.2.6.8 and 6.1.1.4'
H H 0 0 'International Tables Vol C Tables 4.2.6.8 and 6.1.1.4'
N N 0.0061 0.0033 'International Tables Vol C Tables 4.2.6.8 and 6.1.1.4'
O O 0.0106 0.006 'International Tables Vol C Tables 4.2.6.8 and 6.1.1.4'
Cu Cu 0.3201 1.2651 'International Tables Vol C Tables 4.2.6.8 and 6.1.1.4'
Mo Mo -1.6832 0.6857 'International Tables Vol C Tables 4.2.6.8 and 6.1.1.4'

loop_
_geom_angle_atom_site_label_1
_geom_angle_atom_site_label_2
_geom_angle_atom_site_label_3
_geom_angle
_geom_angle_site_symmetry_1
_geom_angle_site_symmetry_3
C15 Mo1 C14 119.7(3) . .
C15 Mo1 C11 143.09(19) . .
C14 Mo1 C11 81.9(2) . .
C15 Mo1 C17 82.3(3) . .
C14 Mo1 C17 145.70(18) . .
C11 Mo1 C17 95.33(17) . .
C15 Mo1 C13 76.5(2) . .
C14 Mo1 C13 69.10(18) . .
C11 Mo1 C13 85.62(19) . .
C17 Mo1 C13 145.07(17) . .
C15 Mo1 C12 72.8(2) . .
C14 Mo1 C12 134.85(18) . .
C11 Mo1 C12 71.14(17) . .
C17 Mo1 C12 74.12(15) . .
C13 Mo1 C12 73.22(16) . .
C15 Mo1 C16 71.09(19) . .
C14 Mo1 C16 80.1(2) . .
C11 Mo1 C16 145.56(17) . .
C17 Mo1 C16 83.59(16) . .
C13 Mo1 C16 114.51(18) . .
C12 Mo1 C16 139.59(17) . .
C15 Mo1 C18 138.52(19) . .
C14 Mo1 C18 73.48(19) . .
C11 Mo1 C18 73.41(17) . .
C17 Mo1 C18 73.00(17) . .
C13 Mo1 C18 139.19(18) . .
C12 Mo1 C18 128.26(16) . .
C16 Mo1 C18 73.41(17) . .
C22 Mo2 C23 74.67(16) . .
C22 Mo2 C21 77.87(15) . .
C23 Mo2 C21 74.07(16) . .
C22 Mo2 C25 144.52(17) . .
C23 Mo2 C25 75.41(16) . .
C21 Mo2 C25 75.96(17) . .
C22 Mo2 C24 102.77(18) . .
C23 Mo2 C24 70.73(17) . .
C21 Mo2 C24 143.11(16) . .
C25 Mo2 C24 84.76(19) . .
C22 Mo2 C28 84.93(16) . .
C23 Mo2 C28 142.65(16) . .
C21 Mo2 C28 71.20(16) . .
C25 Mo2 C28 108.45(16) . .
C24 Mo2 C28 145.56(17) . .
C22 Mo2 C26 144.32(16) . .
C23 Mo2 C26 136.48(16) . .
C21 Mo2 C26 121.61(15) . .
C25 Mo2 C26 70.93(17) . .
C24 Mo2 C26 79.38(17) . .
C28 Mo2 C26 75.57(16) . .
C22 Mo2 C27 71.70(16) . .
C23 Mo2 C27 124.24(16) . .
C21 Mo2 C27 136.55(17) . .
C25 Mo2 C27 142.68(17) . .
C24 Mo2 C27 75.00(18) . .
C28 Mo2 C27 75.83(17) . .
C26 Mo2 C27 74.67(16) . .
C33 Mo3 C36 142.93(18) . .
C33 Mo3 C37 78.96(18) . .
C36 Mo3 C37 116.63(19) . .
C33 Mo3 C32 106.92(18) . .
C36 Mo3 C32 80.11(17) . .
C37 Mo3 C32 144.64(18) . .
C33 Mo3 C31 73.09(16) . .
C36 Mo3 C31 141.12(17) . .
C37 Mo3 C31 76.15(16) . .
C32 Mo3 C31 72.67(16) . .
C33 Mo3 C35 81.80(17) . .
C36 Mo3 C35 73.29(17) . .
C37 Mo3 C35 71.12(16) . .
C32 Mo3 C35 143.62(17) . .
C31 Mo3 C35 141.85(15) . .
C33 Mo3 C38 144.27(17) . .
C36 Mo3 C38 71.68(19) . .
C37 Mo3 C38 74.06(18) . .
C32 Mo3 C38 83.45(19) . .
C31 Mo3 C38 77.99(17) . .
C35 Mo3 C38 110.33(18) . .
C33 Mo3 C34 71.35(18) . .
C36 Mo3 C34 76.41(19) . .
C37 Mo3 C34 138.64(18) . .
C32 Mo3 C34 73.29(18) . .
C31 Mo3 C34 119.69(17) . .
C35 Mo3 C34 76.62(17) . .
C38 Mo3 C34 143.17(18) . .
N411 Cu4 N419 158.80(17) . .
N411 Cu4 N13 86.67(16) . .
N419 Cu4 N13 85.09(19) . .
N411 Cu4 N415 92.81(17) . .
N419 Cu4 N415 91.98(19) . .
N13 Cu4 N415 170.07(19) . .
N411 Cu4 N31 98.76(15) . .
N419 Cu4 N31 101.57(16) . .
N13 Cu4 N31 96.66(17) . .
N415 Cu4 N31 93.22(14) . .
N519 Cu5 N511 164.57(18) . .
N519 Cu5 N35 86.40(17) . .
N511 Cu5 N35 83.67(16) . .
N519 Cu5 N515 90.75(17) . .
N511 Cu5 N515 95.64(16) . .
N35 Cu5 N515 164.40(17) . .
N519 Cu5 N21 99.63(17) . .
N511 Cu5 N21 93.76(15) . .
N35 Cu5 N21 100.24(16) . .
N515 Cu5 N21 95.36(15) . .
N619 Cu6 N12 88.31(17) . .
N619 Cu6 N611 157.18(19) . .
N12 Cu6 N611 85.20(16) . .
N619 Cu6 N615 88.46(19) . .
N12 Cu6 N615 170.59(15) . .
N611 Cu6 N615 94.43(18) . .
N619 Cu6 N17 104.85(19) . 2_656
N12 Cu6 N17 96.26(15) . 2_656
N611 Cu6 N17 97.60(17) . 2_656
N615 Cu6 N17 93.11(15) . 2_656
N37 Cu7 N711 86.22(18) . .
N37 Cu7 N719 83.95(19) . .
N711 Cu7 N719 166.11(18) . .
N37 Cu7 N715 164.97(16) . .
N711 Cu7 N715 92.60(18) . .
N719 Cu7 N715 94.36(19) . .
N37 Cu7 N22 99.27(15) . .
N711 Cu7 N22 99.06(16) . .
N719 Cu7 N22 92.20(17) . .
N715 Cu7 N22 95.71(15) . .
N811 Cu8 N819 163.60(18) . .
N811 Cu8 N11 86.00(19) . .
N819 Cu8 N11 82.73(19) . .
N811 Cu8 N815 93.2(2) . .
N819 Cu8 N815 94.1(2) . .
N11 Cu8 N815 162.72(17) . .
N811 Cu8 N36 97.52(18) . .
N819 Cu8 N36 96.34(18) . .
N11 Cu8 N36 101.23(16) . .
N815 Cu8 N36 95.99(17) . .
N33 Cu9 N911 88.4(2) . .
N33 Cu9 N915 164.1(2) . .
N911 Cu9 N915 86.2(3) . .
N33 Cu9 N919 86.31(18) . .
N911 Cu9 N919 158.8(2) . .
N915 Cu9 N919 93.4(3) . .
N33 Cu9 N23 94.34(16) . .
N911 Cu9 N23 100.6(2) . .
N915 Cu9 N23 101.4(2) . .
N919 Cu9 N23 100.32(18) . .
C33 N33 Cu9 154.2(4) . .
C11 N11 Cu8 151.1(4) . .
C17 N17 Cu6 160.1(4) . 2_656
C35 N35 Cu5 166.1(4) . .
N12 C12 Mo1 177.5(4) . .
C716 N715 C714 108.0(4) . .
C716 N715 Cu7 116.7(3) . .
C714 N715 Cu7 113.9(3) . .
C716 N715 H715 105.8 . .
C714 N715 H715 105.8 . .
Cu7 N715 H715 105.8 . .
N28 C28 Mo2 178.8(4) . .
C416 N415 C414 107.2(5) . .
C416 N415 Cu4 114.3(4) . .
C414 N415 Cu4 116.8(3) . .
C416 N415 H415 105.9 . .
C414 N415 H415 105.9 . .
Cu4 N415 H415 105.9 . .
N26 C26 Mo2 178.0(4) . .
N21 C21 Mo2 176.3(4) . .
C614 N615 C616 107.9(4) . .
C614 N615 Cu6 117.3(4) . .
C616 N615 Cu6 114.0(3) . .
C614 N615 H615 105.5 . .
C616 N615 H615 105.5 . .
Cu6 N615 H615 105.5 . .
C612 N611 Cu6 120.2(4) . .
C612 N611 H61A 107.3 . .
Cu6 N611 H61A 107.3 . .
C612 N611 H61B 107.3 . .
Cu6 N611 H61B 107.3 . .
H61A N611 H61B 106.9 . .
C31 N31 Cu4 157.1(4) . .
C21 N21 Cu5 143.6(3) . .
C12 N12 Cu6 171.9(4) . .
C22 N22 Cu7 142.4(4) . .
C412 N411 Cu4 121.3(3) . .
C412 N411 H41A 107 . .
Cu4 N411 H41A 107 . .
C412 N411 H41B 107 . .
Cu4 N411 H41B 107 . .
H41A N411 H41B 106.8 . .
C23 N23 Cu9 165.5(4) . .
C514 N515 C516 107.9(4) . .
C514 N515 Cu5 116.1(3) . .
C516 N515 Cu5 114.9(3) . .
C514 N515 H515 105.7 . .
C516 N515 H515 105.7 . .
Cu5 N515 H515 105.7 . .
C512 N511 Cu5 123.1(3) . .
C512 N511 H51A 106.6 . .
Cu5 N511 H51A 106.6 . .
C512 N511 H51B 106.6 . .
Cu5 N511 H51B 106.6 . .
H51A N511 H51B 106.5 . .
C718 N719 Cu7 123.3(4) . .
C718 N719 H71A 106.5 . .
Cu7 N719 H71A 106.5 . .
C718 N719 H71B 106.5 . .
Cu7 N719 H71B 106.5 . .
H71A N719 H71B 106.5 . .
C818 N819 Cu8 121.9(4) . .
C818 N819 H81A 106.9 . .
Cu8 N819 H81A 106.9 . .
C818 N819 H81B 106.9 . .
Cu8 N819 H81B 106.9 . .
H81A N819 H81B 106.7 . .
C418 N419 Cu4 121.0(4) . .
C418 N419 H41C 107.1 . .
Cu4 N419 H41C 107.1 . .
C418 N419 H41D 107.1 . .
Cu4 N419 H41D 107.1 . .
H41C N419 H41D 106.8 . .
C518 N519 Cu5 120.6(4) . .
C518 N519 H51C 107.2 . .
Cu5 N519 H51C 107.2 . .
C518 N519 H51D 107.2 . .
Cu5 N519 H51D 107.2 . .
H51C N519 H51D 106.8 . .
N33 C33 Mo3 176.3(4) . .
N34 C34 Mo3 177.9(4) . .
N16 C16 Mo1 176.7(4) . .
N415 C414 C413 114.1(4) . .
N415 C414 H41E 108.7 . .
C413 C414 H41E 108.7 . .
N415 C414 H41F 108.7 . .
C413 C414 H41F 108.7 . .
H41E C414 H41F 107.6 . .
C816 N815 C814 107.6(5) . .
C816 N815 Cu8 114.7(4) . .
C814 N815 Cu8 114.7(4) . .
C816 N815 H815 106.4 . .
C814 N815 H815 106.4 . .
Cu8 N815 H815 106.4 . .
N36 C36 Mo3 179.0(5) 1_455 .
N25 C25 Mo2 178.5(4) . .
C918 N919 Cu9 110.7(4) . .
C918 N919 H91A 109.5 . .
Cu9 N919 H91A 109.5 . .
C918 N919 H91B 109.5 . .
Cu9 N919 H91B 109.5 . .
H91A N919 H91B 108.1 . .
N411 C412 C413 110.9(4) . .
N411 C412 H41G 109.5 . .
C413 C412 H41G 109.5 . .
N411 C412 H41H 109.5 . .
C413 C412 H41H 109.5 . .
H41G C412 H41H 108.1 . .
N37 C37 Mo3 176.0(5) . .
N38 C38 Mo3 178.0(5) . .
N27 C27 Mo2 178.2(4) . .
N24 C24 Mo2 178.9(5) . .
N31 C31 Mo3 179.7(5) . .
N11 C11 Mo1 178.8(4) . .
N32 C32 Mo3 179.6(5) . .
N13 C13 Mo1 176.5(5) . .
C812 N811 Cu8 122.8(5) . .
C812 N811 H81C 106.6 . .
Cu8 N811 H81C 106.6 . .
C812 N811 H81D 106.6 . .
Cu8 N811 H81D 106.6 . .
H81C N811 H81D 106.6 . .
N18 C18 Mo1 177.8(4) . .
C618 N619 Cu6 120.3(4) . .
C618 N619 H61C 107.3 . .
Cu6 N619 H61C 107.3 . .
C618 N619 H61D 107.3 . .
Cu6 N619 H61D 107.3 . .
H61C N619 H61D 106.9 . .
C612 C613 C614 114.4(5) . .
C612 C613 H61E 108.7 . .
C614 C613 H61E 108.7 . .
C612 C613 H61F 108.7 . .
C614 C613 H61F 108.7 . .
H61E C613 H61F 107.6 . .
N17 C17 Mo1 177.1(4) . .
N22 C22 Mo2 178.6(4) . .
N23 C23 Mo2 177.1(4) . .
C712 N711 Cu7 120.9(3) . .
C712 N711 H71C 107.1 . .
Cu7 N711 H71C 107.1 . .
C712 N711 H71D 107.1 . .
Cu7 N711 H71D 107.1 . .
H71C N711 H71D 106.8 . .
N35 C35 Mo3 179.0(4) . .
C36 N36 Cu8 158.1(4) 1_655 .
C13 N13 Cu4 167.4(5) . .
N515 C514 C513 113.8(4) . .
N515 C514 H51E 108.8 . .
C513 C514 H51E 108.8 . .
N515 C514 H51F 108.8 . .
C513 C514 H51F 108.8 . .
H51E C514 H51F 107.7 . .
C912 N911 Cu9 116.9(5) . .
C912 N911 H91C 108.1 . .
Cu9 N911 H91C 108.1 . .
C912 N911 H91D 108.1 . .
Cu9 N911 H91D 108.1 . .
H91C N911 H91D 107.3 . .
C918 C917 C916 112.1(5) . .
C918 C917 H91E 109.2 . .
C916 C917 H91E 109.2 . .
C918 C917 H91F 109.2 . .
C916 C917 H91F 109.2 . .
H91E C917 H91F 107.9 . .
N715 C714 C713 114.6(4) . .
N715 C714 H71E 108.6 . .
C713 C714 H71E 108.6 . .
N715 C714 H71F 108.6 . .
C713 C714 H71F 108.6 . .
H71E C714 H71F 107.6 . .
C812 C813 C814 114.4(6) . .
C812 C813 H81E 108.7 . .
C814 C813 H81E 108.7 . .
C812 C813 H81F 108.7 . .
C814 C813 H81F 108.7 . .
H81E C813 H81F 107.6 . .
C912 C913 C914 119.2(9) . .
C912 C913 H91G 107.5 . .
C914 C913 H91G 107.5 . .
C912 C913 H91H 107.5 . .
C914 C913 H91H 107.5 . .
H91G C913 H91H 107 . .
N419 C418 C417 110.9(5) . .
N419 C418 H41I 109.5 . .
C417 C418 H41I 109.5 . .
N419 C418 H41J 109.5 . .
C417 C418 H41J 109.5 . .
H41I C418 H41J 108.1 . .
N611 C612 C613 110.9(5) . .
N611 C612 H61G 109.5 . .
C613 C612 H61G 109.5 . .
N611 C612 H61H 109.5 . .
C613 C612 H61H 109.5 . .
H61G C612 H61H 108 . .
N815 C816 C817 113.0(5) . .
N815 C816 H81G 109 . .
C817 C816 H81G 109 . .
N815 C816 H81H 109 . .
C817 C816 H81H 109 . .
H81G C816 H81H 107.8 . .
N919 C918 C917 111.0(5) . .
N919 C918 H91I 109.4 . .
C917 C918 H91I 109.4 . .
N919 C918 H91J 109.4 . .
C917 C918 H91J 109.4 . .
H91I C918 H91J 108 . .
N711 C712 C713 110.7(5) . .
N711 C712 H71G 109.5 . .
C713 C712 H71G 109.5 . .
N711 C712 H71H 109.5 . .
C713 C712 H71H 109.5 . .
H71G C712 H71H 108.1 . .
C412 C413 C414 113.9(4) . .
C412 C413 H41K 108.8 . .
C414 C413 H41K 108.8 . .
C412 C413 H41L 108.8 . .
C414 C413 H41L 108.8 . .
H41K C413 H41L 107.7 . .
N811 C812 C813 109.9(6) . .
N811 C812 H81I 109.7 . .
C813 C812 H81I 109.7 . .
N811 C812 H81J 109.7 . .
C813 C812 H81J 109.7 . .
H81I C812 H81J 108.2 . .
C512 C513 C514 113.1(5) . .
C512 C513 H51G 109 . .
C514 C513 H51G 109 . .
C512 C513 H51H 109 . .
C514 C513 H51H 109 . .
H51G C513 H51H 107.8 . .
N615 C614 C613 114.7(4) . .
N615 C614 H61I 108.6 . .
C613 C614 H61I 108.6 . .
N615 C614 H61J 108.6 . .
C613 C614 H61J 108.6 . .
H61I C614 H61J 107.6 . .
C617 C616 N615 114.9(4) . .
C617 C616 H61K 108.6 . .
N615 C616 H61K 108.6 . .
C617 C616 H61L 108.6 . .
N615 C616 H61L 108.6 . .
H61K C616 H61L 107.5 . .
N915 C916 C917 117.2(6) . .
N915 C916 H91K 108 . .
C917 C916 H91K 108 . .
N915 C916 H91L 108 . .
C917 C916 H91L 108 . .
H91K C916 H91L 107.2 . .
N14 C14 Mo1 174.1(6) . .
C716 C717 C718 113.7(5) . .
C716 C717 H71I 108.8 . .
C718 C717 H71I 108.8 . .
C716 C717 H71J 108.8 . .
C718 C717 H71J 108.8 . .
H71I C717 H71J 107.7 . .
C516 C517 C518 115.1(5) . .
C516 C517 H51I 108.5 . .
C518 C517 H51I 108.5 . .
C516 C517 H51J 108.5 . .
C518 C517 H51J 108.5 . .
H51I C517 H51J 107.5 . .
N415 C416 C417 115.7(6) . .
N415 C416 H41M 108.3 . .
C417 C416 H41M 108.3 . .
N415 C416 H41N 108.3 . .
C417 C416 H41N 108.3 . .
H41M C416 H41N 107.4 . .
N511 C512 C513 110.7(4) . .
N511 C512 H51K 109.5 . .
C513 C512 H51K 109.5 . .
N511 C512 H51L 109.5 . .
C513 C512 H51L 109.5 . .
H51K C512 H51L 108.1 . .
C818 C817 C816 114.2(6) . .
C818 C817 H81K 108.7 . .
C816 C817 H81K 108.7 . .
C818 C817 H81L 108.7 . .
C816 C817 H81L 108.7 . .
H81K C817 H81L 107.6 . .
N815 C814 C813 116.3(5) . .
N815 C814 H81M 108.2 . .
C813 C814 H81M 108.2 . .
N815 C814 H81N 108.2 . .
C813 C814 H81N 108.2 . .
H81M C814 H81N 107.4 . .
N719 C718 C717 111.8(5) . .
N719 C718 H71K 109.3 . .
C717 C718 H71K 109.3 . .
N719 C718 H71L 109.3 . .
C717 C718 H71L 109.3 . .
H71K C718 H71L 107.9 . .
C913 C914 N915 108.2(7) . .
C913 C914 H91M 110.1 . .
N915 C914 H91M 110.1 . .
C913 C914 H91N 110.1 . .
N915 C914 H91N 110.1 . .
H91M C914 H91N 108.4 . .
C916 N915 C914 109.0(7) . .
C916 N915 Cu9 107.7(6) . .
C914 N915 Cu9 116.1(5) . .
C916 N915 H915 107.9 . .
C914 N915 H915 107.9 . .
Cu9 N915 H915 107.9 . .
C712 C713 C714 115.3(5) . .
C712 C713 H71M 108.4 . .
C714 C713 H71M 108.4 . .
C712 C713 H71N 108.4 . .
C714 C713 H71N 108.4 . .
H71M C713 H71N 107.5 . .
N619 C618 C617 110.0(5) . .
N619 C618 H61M 109.7 . .
C617 C618 H61M 109.7 . .
N619 C618 H61N 109.7 . .
C617 C618 H61N 109.7 . .
H61M C618 H61N 108.2 . .
C618 C617 C616 114.3(5) . .
C618 C617 H61O 108.7 . .
C616 C617 H61O 108.7 . .
C618 C617 H61P 108.7 . .
C616 C617 H61P 108.7 . .
H61O C617 H61P 107.6 . .
C913 C912 N911 107.6(9) . .
C913 C912 H91O 110.2 . .
N911 C912 H91O 110.2 . .
C913 C912 H91P 110.2 . .
N911 C912 H91P 110.2 . .
H91O C912 H91P 108.5 . .
C416 C417 C418 112.5(6) . .
C416 C417 H41O 109.1 . .
C418 C417 H41O 109.1 . .
C416 C417 H41P 109.1 . .
C418 C417 H41P 109.1 . .
H41O C417 H41P 107.8 . .
N15 C15 Mo1 173.1(7) . .
N715 C716 C717 114.3(4) . .
N715 C716 H71O 108.7 . .
C717 C716 H71O 108.7 . .
N715 C716 H71P 108.7 . .
C717 C716 H71P 108.7 . .
H71O C716 H71P 107.6 . .
N819 C818 C817 108.3(6) . .
N819 C818 H81O 110 . .
C817 C818 H81O 110 . .
N819 C818 H81P 110 . .
C817 C818 H81P 110 . .
H81O C818 H81P 108.4 . .
N519 C518 C517 111.5(5) . .
N519 C518 H51M 109.3 . .
C517 C518 H51M 109.3 . .
N519 C518 H51N 109.3 . .
C517 C518 H51N 109.3 . .
H51M C518 H51N 108 . .
C517 C516 N515 113.2(5) . .
C517 C516 H51O 108.9 . .
N515 C516 H51O 108.9 . .
C517 C516 H51P 108.9 . .
N515 C516 H51P 108.9 . .
H51O C516 H51P 107.8 . .
C37 N37 Cu7 166.0(5) . .
H1A O1 H1B 107 . .
H2A O2 H2B 106 . .
H3A O3 H3B 106.2 . .
H4A O4 H4B 106.8 . .
H5A O5 H5B 107.2 . .
H6A O6 H6B 107.1 . .
H7A O7 H7B 113.2 . .
H8A O8 H8B 108.3 . .

loop_
_geom_bond_atom_site_label_1
_geom_bond_atom_site_label_2
_geom_bond_distance
_geom_bond_site_symmetry_2
Mo1 C15 2.116(6) .
Mo1 C14 2.120(5) .
Mo1 C11 2.133(5) .
Mo1 C17 2.135(4) .
Mo1 C13 2.153(4) .
Mo1 C12 2.158(4) .
Mo1 C16 2.161(5) .
Mo1 C18 2.180(5) .
Mo2 C22 2.145(5) .
Mo2 C23 2.162(5) .
Mo2 C21 2.162(4) .
Mo2 C25 2.163(5) .
Mo2 C24 2.166(5) .
Mo2 C28 2.169(5) .
Mo2 C26 2.172(4) .
Mo2 C27 2.177(5) .
Mo3 C33 2.126(5) .
Mo3 C36 2.139(5) .
Mo3 C37 2.153(4) .
Mo3 C32 2.163(5) .
Mo3 C31 2.164(4) .
Mo3 C35 2.171(5) .
Mo3 C38 2.174(6) .
Mo3 C34 2.179(5) .
Cu4 N411 2.011(4) .
Cu4 N419 2.021(4) .
Cu4 N13 2.022(4) .
Cu4 N415 2.040(4) .
Cu4 N31 2.218(4) .
Cu5 N519 2.019(4) .
Cu5 N511 2.021(4) .
Cu5 N35 2.026(4) .
Cu5 N515 2.057(4) .
Cu5 N21 2.229(4) .
Cu6 N619 1.992(5) .
Cu6 N12 2.008(4) .
Cu6 N611 2.013(4) .
Cu6 N615 2.066(4) .
Cu6 N17 2.149(4) 2_656
Cu7 N37 2.012(4) .
Cu7 N711 2.016(5) .
Cu7 N719 2.035(5) .
Cu7 N715 2.056(4) .
Cu7 N22 2.190(4) .
Cu8 N811 2.007(5) .
Cu8 N819 2.012(5) .
Cu8 N11 2.029(4) .
Cu8 N815 2.060(4) .
Cu8 N36 2.153(4) .
Cu9 N33 1.987(4) .
Cu9 N911 2.012(7) .
Cu9 N915 2.013(6) .
Cu9 N919 2.055(5) .
Cu9 N23 2.159(4) .
N33 C33 1.149(6) .
N27 C27 1.142(6) .
N11 C11 1.148(6) .
N17 C17 1.142(5) .
N17 Cu6 2.149(4) 2_656
N35 C35 1.137(6) .
C12 N12 1.143(5) .
N715 C716 1.474(8) .
N715 C714 1.492(7) .
N715 H715 0.93 .
C28 N28 1.146(6) .
N415 C416 1.479(7) .
N415 C414 1.487(7) .
N415 H415 0.93 .
C26 N26 1.135(5) .
C21 N21 1.146(5) .
N615 C614 1.470(7) .
N615 C616 1.500(7) .
N615 H615 0.93 .
N611 C612 1.488(7) .
N611 H61A 0.92 .
N611 H61B 0.92 .
N31 C31 1.145(5) .
N22 C22 1.155(5) .
N411 C412 1.489(6) .
N411 H41A 0.92 .
N411 H41B 0.92 .
N23 C23 1.148(6) .
N515 C514 1.483(6) .
N515 C516 1.496(7) .
N515 H515 0.93 .
N511 C512 1.473(6) .
N511 H51A 0.92 .
N511 H51B 0.92 .
N16 C16 1.156(6) .
N719 C718 1.470(8) .
N719 H71A 0.92 .
N719 H71B 0.92 .
N819 C818 1.476(8) .
N819 H81A 0.92 .
N819 H81B 0.92 .
N419 C418 1.495(8) .
N419 H41C 0.92 .
N419 H41D 0.92 .
N519 C518 1.448(7) .
N519 H51C 0.92 .
N519 H51D 0.92 .
N24 C24 1.149(6) .
C34 N34 1.145(6) .
C414 C413 1.507(8) .
C414 H41E 0.99 .
C414 H41F 0.99 .
N32 C32 1.142(6) .
N815 C816 1.466(9) .
N815 C814 1.479(8) .
N815 H815 0.93 .
N25 C25 1.150(6) .
C36 N36 1.143(6) 1_455
N919 C918 1.475(7) .
N919 H91A 0.92 .
N919 H91B 0.92 .
C412 C413 1.504(8) .
C412 H41G 0.99 .
C412 H41H 0.99 .
N38 C38 1.138(7) .
C37 N37 1.150(6) .
C13 N13 1.143(6) .
N811 C812 1.492(7) .
N811 H81C 0.92 .
N811 H81D 0.92 .
C18 N18 1.139(6) .
N619 C618 1.480(7) .
N619 H61C 0.92 .
N619 H61D 0.92 .
C613 C612 1.488(8) .
C613 C614 1.517(9) .
C613 H61E 0.99 .
C613 H61F 0.99 .
N711 C712 1.476(7) .
N711 H71C 0.92 .
N711 H71D 0.92 .
N36 C36 1.143(6) 1_655
C514 C513 1.512(8) .
C514 H51E 0.99 .
C514 H51F 0.99 .
N911 C912 1.496(9) .
N911 H91C 0.92 .
N911 H91D 0.92 .
C917 C918 1.480(9) .
C917 C916 1.612(12) .
C917 H91E 0.99 .
C917 H91F 0.99 .
C714 C713 1.498(9) .
C714 H71E 0.99 .
C714 H71F 0.99 .
C813 C812 1.506(11) .
C813 C814 1.514(11) .
C813 H81E 0.99 .
C813 H81F 0.99 .
C913 C912 1.388(13) .
C913 C914 1.480(14) .
C913 H91G 0.99 .
C913 H91H 0.99 .
C418 C417 1.513(10) .
C418 H41I 0.99 .
C418 H41J 0.99 .
C612 H61G 0.99 .
C612 H61H 0.99 .
C816 C817 1.526(11) .
C816 H81G 0.99 .
C816 H81H 0.99 .
C918 H91I 0.99 .
C918 H91J 0.99 .
C712 C713 1.490(8) .
C712 H71G 0.99 .
C712 H71H 0.99 .
C413 H41K 0.99 .
C413 H41L 0.99 .
C812 H81I 0.99 .
C812 H81J 0.99 .
N14 C14 1.163(7) .
C513 C512 1.512(8) .
C513 H51G 0.99 .
C513 H51H 0.99 .
C614 H61I 0.99 .
C614 H61J 0.99 .
C616 C617 1.496(9) .
C616 H61K 0.99 .
C616 H61L 0.99 .
C916 N915 1.403(11) .
C916 H91K 0.99 .
C916 H91L 0.99 .
C717 C716 1.490(9) .
C717 C718 1.507(8) .
C717 H71I 0.99 .
C717 H71J 0.99 .
C517 C516 1.494(9) .
C517 C518 1.508(9) .
C517 H51I 0.99 .
C517 H51J 0.99 .
C416 C417 1.495(11) .
C416 H41M 0.99 .
C416 H41N 0.99 .
C512 H51K 0.99 .
C512 H51L 0.99 .
C817 C818 1.519(10) .
C817 H81K 0.99 .
C817 H81L 0.99 .
C814 H81M 0.99 .
C814 H81N 0.99 .
C718 H71K 0.99 .
C718 H71L 0.99 .
C914 N915 1.520(10) .
C914 H91M 0.99 .
C914 H91N 0.99 .
N915 H915 0.93 .
N15 C15 1.189(8) .
C713 H71M 0.99 .
C713 H71N 0.99 .
C618 C617 1.491(9) .
C618 H61M 0.99 .
C618 H61N 0.99 .
C617 H61O 0.99 .
C617 H61P 0.99 .
C912 H91O 0.99 .
C912 H91P 0.99 .
C417 H41O 0.99 .
C417 H41P 0.99 .
C716 H71O 0.99 .
C716 H71P 0.99 .
C818 H81O 0.99 .
C818 H81P 0.99 .
C518 H51M 0.99 .
C518 H51N 0.99 .
C516 H51O 0.99 .
C516 H51P 0.99 .
O1 H1A 0.8521 .
O1 H1B 0.8551 .
O2 H2A 0.8591 .
O2 H2B 0.86 .
O3 H3A 0.8554 .
O3 H3B 0.8608 .
O4 H4A 0.8634 .
O4 H4B 0.8462 .
O5 H5A 0.85 .
O5 H5B 0.8396 .
O6 H6A 0.85 .
O6 H6B 0.85 .
O7 H7A 0.85 .
O7 H7B 0.8323 .
O8 H8A 0.8564 .
O8 H8B 0.8373 .
